data_7040379
loop_
_publ_author_name
'Mandal, Dipendu'
'Man, Wing Y.'
'Rosair, Georgina M.'
'Welch, Alan J.'

_publ_section_title
;
 Steric versus electronic factors in metallacarborane isomerisation:
 nickelacarboranes with 3,1,2-, 4,1,2- and 2,1,8-NiC2B9 architectures and
 pendant carborane groups, derived from 1,1'-bis(o-carborane).
;
_journal_issue 38
_journal_name_full 'Dalton transactions (Cambridge, England : 2003)'
_journal_page_first 15013
_journal_page_last 15025
_journal_paper_doi 10.1039/c6dt02855a
_journal_volume 45
_journal_year 2016
_chemical_formula_moiety 'C10 H39 B19 Ni O6 P2'
_chemical_formula_sum 'C10 H39 B19 Ni O6 P2'
_chemical_formula_weight 581.45
_space_group_crystal_system triclinic
_space_group_IT_number 2
_space_group_name_Hall '-P 1'
_space_group_name_H-M_alt 'P -1'
_symmetry_space_group_name_Hall '-P 1'
_symmetry_space_group_name_H-M 'P -1'
_atom_sites_solution_hydrogens mixed
_atom_sites_solution_primary direct
_audit_creation_date 2016-05-17
_audit_creation_method
;
Olex2 1.2
(compiled 2016.02.19 svn.r3266 for OlexSys, GUI svn.r5155)
;
_audit_update_record
;
2016-07-12 deposited with the CCDC.
2016-08-18 downloaded from the CCDC.
;
_cell_angle_alpha 78.502(7)
_cell_angle_beta 89.803(6)
_cell_angle_gamma 78.700(6)
_cell_formula_units_Z 2
_cell_length_a 10.2399(12)
_cell_length_b 10.9998(13)
_cell_length_c 13.1020(15)
_cell_measurement_reflns_used 7205
_cell_measurement_temperature 100.0
_cell_measurement_theta_max 31.015
_cell_measurement_theta_min 2.623
_cell_volume 1417.1(3)
_computing_cell_refinement 'SAINT v8.34A (Bruker, 2013)'
_computing_data_reduction 'SAINT v8.34A (Bruker, 2013)'
_computing_molecular_graphics 'Olex2 (Dolomanov et al., 2009)'
_computing_publication_material 'Olex2 (Dolomanov et al., 2009)'
_computing_structure_refinement 'XL (Sheldrick, 2008)'
_computing_structure_solution 'XT (Sheldrick, 2015)'
_diffrn_ambient_temperature 100.0
_diffrn_detector_area_resol_mean 8
_diffrn_measured_fraction_theta_full 0.989
_diffrn_measured_fraction_theta_max 0.968
_diffrn_measurement_device_type 'Bruker APEX-II CCD'
_diffrn_measurement_method '\f and \w scans'
_diffrn_radiation_monochromator graphite
_diffrn_radiation_type MoK\a
_diffrn_radiation_wavelength 0.71073
_diffrn_reflns_av_R_equivalents 0.0487
_diffrn_reflns_av_unetI/netI 0.0536
_diffrn_reflns_Laue_measured_fraction_full 0.989
_diffrn_reflns_Laue_measured_fraction_max 0.968
_diffrn_reflns_limit_h_max 14
_diffrn_reflns_limit_h_min -14
_diffrn_reflns_limit_k_max 12
_diffrn_reflns_limit_k_min -15
_diffrn_reflns_limit_l_max 13
_diffrn_reflns_limit_l_min -18
_diffrn_reflns_number 33480
_diffrn_reflns_point_group_measured_fraction_full 0.989
_diffrn_reflns_point_group_measured_fraction_max 0.968
_diffrn_reflns_theta_full 26.000
_diffrn_reflns_theta_max 31.088
_diffrn_reflns_theta_min 2.506
_diffrn_source 'sealed tube'
_diffrn_standards_number 0
_exptl_absorpt_coefficient_mu 0.826
_exptl_absorpt_correction_T_max 0.7462
_exptl_absorpt_correction_T_min 0.6888
_exptl_absorpt_correction_type multi-scan
_exptl_absorpt_process_details
;
SADABS-2014/4 (Bruker,2014/4) was used for absorption correction.
wR2(int) was 0.0691 before and 0.0503 after correction.
The Ratio of minimum to maximum transmission is 0.9231.
The \l/2 correction factor is 0.00150.
;
_exptl_crystal_colour orange
_exptl_crystal_colour_primary orange
_exptl_crystal_density_diffrn 1.363
_exptl_crystal_description plate
_exptl_crystal_F_000 600
_exptl_crystal_size_max 0.38
_exptl_crystal_size_mid 0.32
_exptl_crystal_size_min 0.08
_refine_diff_density_max 0.428
_refine_diff_density_min -0.576
_refine_diff_density_rms 0.078
_refine_ls_extinction_method none
_refine_ls_goodness_of_fit_ref 1.057
_refine_ls_hydrogen_treatment mixed
_refine_ls_matrix_type full
_refine_ls_number_parameters 412
_refine_ls_number_reflns 8810
_refine_ls_number_restraints 0
_refine_ls_restrained_S_all 1.057
_refine_ls_R_factor_all 0.0548
_refine_ls_R_factor_gt 0.0376
_refine_ls_shift/su_max 0.001
_refine_ls_shift/su_mean 0.000
_refine_ls_structure_factor_coef Fsqd
_refine_ls_weighting_details 'w=1/[\s^2^(Fo^2^)+(0.0369P)^2^+0.1903P] where P=(Fo^2^+2Fc^2^)/3'
_refine_ls_weighting_scheme calc
_refine_ls_wR_factor_gt 0.0809
_refine_ls_wR_factor_ref 0.0881
_reflns_Friedel_coverage 0.000
_reflns_number_gt 6856
_reflns_number_total 8810
_reflns_threshold_expression 'I > 2\s(I)'
_cod_data_source_file c6dt02855a2.cif
_cod_data_source_block 5478
_cod_depositor_comments 'Adding full bibliography for 7040371--7040379.cif.'
_cod_database_code 7040379
_shelx_space_group_comment
;
The symmetry employed for this shelxl refinement is uniquely defined
by the following loop, which should always be used as a source of
symmetry information in preference to the above space-group names.
They are only intended as comments.
;
_olex2_refinement_description
;
1. Fixed Uiso
 At 1.2 times of:
  All B(H) groups, All C(H) groups, All C(H,H,H,H,H,H) groups
 At 1.5 times of:
  All C(H,H,H) groups
2. Others
 Sof(H23D)=Sof(H23E)=Sof(H23F)=1-FVAR(1)
 Sof(H23A)=Sof(H23B)=Sof(H23C)=FVAR(1)
3.a Disordered Me refined with riding coordinates:
 C23(H23A,H23B,H23C,H23D,H23E,H23F)
3.b Idealised Me refined as rotating group:
 C11(H11A,H11B,H11C), C12(H12A,H12B,H12C), C13(H13A,H13B,H13C), C21(H21A,H21B,
 H21C), C22(H22A,H22B,H22C)
;
_shelx_shelxl_version_number 2014/7
_olex2_submission_special_instructions 'No special instructions were received'

loop_
_space_group_symop_operation_xyz
'x, y, z'
'-x, -y, -z'

loop_
_atom_site_label
_atom_site_type_symbol
_atom_site_fract_x
_atom_site_fract_y
_atom_site_fract_z
_atom_site_U_iso_or_equiv
_atom_site_adp_type
_atom_site_occupancy
_atom_site_site_symmetry_order
_atom_site_calc_flag
_atom_site_refinement_flags_posn
_atom_site_refinement_flags_occupancy
C1 C 0.22743(16) 0.21178(15) 0.79061(12) 0.0137(3) Uani 1 1 d . .
P1 P 0.32948(4) 0.53904(4) 0.74041(3) 0.01252(9) Uani 1 1 d . .
Ni2 Ni 0.36134(2) 0.34678(2) 0.82935(2) 0.01256(6) Uani 1 1 d . .
P2 P 0.57371(4) 0.31340(4) 0.80419(3) 0.01324(9) Uani 1 1 d . .
B3 B 0.37043(19) 0.15236(18) 0.86448(15) 0.0156(4) Uani 1 1 d . .
H3 H 0.4561(18) 0.0920(17) 0.8393(14) 0.019 Uiso 1 1 d R .
B4 B 0.2263(2) 0.07577(19) 0.87841(16) 0.0191(4) Uani 1 1 d . .
H4 H 0.2384(19) -0.0197(18) 0.8594(15) 0.023 Uiso 1 1 d R .
B5 B 0.0871(2) 0.20000(19) 0.85878(15) 0.0175(4) Uani 1 1 d . .
H5 H 0.0003(19) 0.1949(17) 0.8196(15) 0.021 Uiso 1 1 d R .
B6 B 0.15425(18) 0.34485(18) 0.83452(15) 0.0146(4) Uani 1 1 d . .
H6 H 0.0951(18) 0.4192(17) 0.7811(14) 0.018 Uiso 1 1 d R .
B7 B 0.3743(2) 0.2297(2) 0.97744(15) 0.0192(4) Uani 1 1 d . .
H7 H 0.4658(19) 0.2092(18) 1.0239(15) 0.023 Uiso 1 1 d R .
C8 C 0.31082(18) 0.09475(17) 0.98487(14) 0.0207(4) Uani 1 1 d . .
H8 H 0.3630(19) 0.0130(18) 1.0290(15) 0.025 Uiso 1 1 d R .
B9 B 0.1389(2) 0.1180(2) 0.98655(16) 0.0230(4) Uani 1 1 d . .
H9 H 0.089(2) 0.0470(19) 1.0350(16) 0.028 Uiso 1 1 d R .
B10 B 0.0909(2) 0.2875(2) 0.95907(15) 0.0184(4) Uani 1 1 d . .
H10 H -0.0016(19) 0.3328(18) 0.9856(15) 0.022 Uiso 1 1 d R .
B11 B 0.2347(2) 0.3547(2) 0.95831(15) 0.0189(4) Uani 1 1 d . .
H11 H 0.2196(19) 0.4392(18) 0.9888(15) 0.023 Uiso 1 1 d R .
C11 C 0.09855(18) 0.67550(18) 0.78304(15) 0.0250(4) Uani 1 1 d . .
H11A H 0.0066 0.6999 0.7546 0.037 Uiso 1 1 calc GR .
H11B H 0.1271 0.7498 0.7992 0.037 Uiso 1 1 calc GR .
H11C H 0.1034 0.6104 0.8468 0.037 Uiso 1 1 calc GR .
O11 O 0.18547(11) 0.62565(11) 0.70668(9) 0.0165(2) Uani 1 1 d . .
B12 B 0.2263(2) 0.2105(2) 1.04575(16) 0.0226(4) Uani 1 1 d . .
H12 H 0.230(2) 0.1920(18) 1.1302(16) 0.027 Uiso 1 1 d R .
C12 C 0.4336(2) 0.73976(17) 0.74930(14) 0.0257(4) Uani 1 1 d . .
H12A H 0.5013 0.7234 0.6980 0.039 Uiso 1 1 calc GR .
H12B H 0.4685 0.7801 0.8007 0.039 Uiso 1 1 calc GR .
H12C H 0.3535 0.7960 0.7138 0.039 Uiso 1 1 calc GR .
O12 O 0.40049(12) 0.62154(11) 0.80145(9) 0.0163(2) Uani 1 1 d . .
C13 C 0.34154(19) 0.63616(16) 0.53348(13) 0.0200(4) Uani 1 1 d . .
H13A H 0.3914 0.6126 0.4740 0.030 Uiso 1 1 calc GR .
H13B H 0.3532 0.7202 0.5412 0.030 Uiso 1 1 calc GR .
H13C H 0.2467 0.6377 0.5216 0.030 Uiso 1 1 calc GR .
O13 O 0.39092(11) 0.54403(10) 0.62785(8) 0.0144(2) Uani 1 1 d . .
C21 C 0.76848(17) 0.44459(18) 0.75680(16) 0.0248(4) Uani 1 1 d . .
H21A H 0.7922 0.4376 0.6854 0.037 Uiso 1 1 calc GR .
H21B H 0.8228 0.3741 0.8060 0.037 Uiso 1 1 calc GR .
H21C H 0.7849 0.5249 0.7702 0.037 Uiso 1 1 calc GR .
O21 O 0.62860(12) 0.44034(11) 0.76981(10) 0.0224(3) Uani 1 1 d . .
C22 C 0.69242(18) 0.29163(18) 0.98635(14) 0.0226(4) Uani 1 1 d . .
H22A H 0.7691 0.3330 0.9738 0.034 Uiso 1 1 calc GR .
H22B H 0.7094 0.2266 1.0504 0.034 Uiso 1 1 calc GR .
H22C H 0.6127 0.3547 0.9936 0.034 Uiso 1 1 calc GR .
O22 O 0.67166(11) 0.23305(10) 0.89890(9) 0.0145(2) Uani 1 1 d . .
C23 C 0.73049(19) 0.12922(18) 0.72106(15) 0.0273(4) Uani 1 1 d . .
H23A H 0.7303 0.0959 0.6570 0.033 Uiso 0.49(2) 1 calc R P
H23B H 0.8122 0.1616 0.7266 0.033 Uiso 0.49(2) 1 calc R P
H23C H 0.7265 0.0614 0.7815 0.033 Uiso 0.49(2) 1 calc R P
H23D H 0.7824 0.1167 0.7863 0.033 Uiso 0.51(2) 1 calc R P
H23E H 0.7005 0.0510 0.7168 0.033 Uiso 0.51(2) 1 calc R P
H23F H 0.7862 0.1512 0.6619 0.033 Uiso 0.51(2) 1 calc R P
O23 O 0.61579(12) 0.23074(13) 0.71828(9) 0.0229(3) Uani 1 1 d . .
C1' C 0.21537(16) 0.20384(14) 0.67512(12) 0.0127(3) Uani 1 1 d . .
C2' C 0.33919(16) 0.23667(15) 0.60004(12) 0.0128(3) Uani 1 1 d . .
H2' H 0.4075(19) 0.2580(17) 0.6328(14) 0.015 Uiso 1 1 d R .
B3' B 0.19260(18) 0.34625(16) 0.58326(14) 0.0127(3) Uani 1 1 d . .
H3' H 0.1890(17) 0.4330(17) 0.6090(14) 0.015 Uiso 1 1 d R .
B4' B 0.06797(19) 0.25339(17) 0.60066(15) 0.0152(4) Uani 1 1 d . .
H4' H -0.0167(18) 0.2875(17) 0.6378(14) 0.018 Uiso 1 1 d R .
B5' B 0.1473(2) 0.08987(18) 0.63206(16) 0.0170(4) Uani 1 1 d . .
H5' H 0.1046(18) 0.0217(17) 0.6909(14) 0.020 Uiso 1 1 d R .
B6' B 0.3227(2) 0.08136(17) 0.63412(15) 0.0164(4) Uani 1 1 d . .
H6' H 0.3918(19) 0.0192(17) 0.6915(14) 0.020 Uiso 1 1 d R .
B7' B 0.28890(19) 0.31020(18) 0.47582(14) 0.0145(4) Uani 1 1 d . .
H7' H 0.3438(18) 0.3810(17) 0.4362(14) 0.017 Uiso 1 1 d R .
B8' B 0.11304(19) 0.31954(18) 0.47254(15) 0.0150(4) Uani 1 1 d . .
H8' H 0.0469(18) 0.3993(17) 0.4237(14) 0.018 Uiso 1 1 d R .
B9' B 0.0840(2) 0.16090(19) 0.50240(16) 0.0185(4) Uani 1 1 d . .
H9' H -0.0021(19) 0.1327(18) 0.4711(15) 0.022 Uiso 1 1 d R .
B10' B 0.2428(2) 0.05412(18) 0.52378(16) 0.0176(4) Uani 1 1 d . .
H10' H 0.2617(19) -0.0411(17) 0.5056(15) 0.021 Uiso 1 1 d R .
B11' B 0.36826(19) 0.14771(17) 0.50663(15) 0.0163(4) Uani 1 1 d . .
H11' H 0.4690(19) 0.1214(17) 0.4890(14) 0.020 Uiso 1 1 d R .
B12' B 0.2213(2) 0.19594(18) 0.42470(15) 0.0166(4) Uani 1 1 d . .
H12' H 0.2292(18) 0.1936(17) 0.3451(15) 0.020 Uiso 1 1 d R .

loop_
_atom_site_aniso_label
_atom_site_aniso_U_11
_atom_site_aniso_U_22
_atom_site_aniso_U_33
_atom_site_aniso_U_23
_atom_site_aniso_U_13
_atom_site_aniso_U_12
C1 0.0129(8) 0.0164(7) 0.0118(8) -0.0015(6) -0.0008(6) -0.0045(6)
P1 0.0123(2) 0.01445(19) 0.0117(2) -0.00416(15) 0.00029(15) -0.00318(15)
Ni2 0.01051(11) 0.01705(11) 0.01058(11) -0.00164(8) 0.00028(7) -0.00506(8)
P2 0.0105(2) 0.0168(2) 0.0119(2) -0.00039(15) -0.00129(15) -0.00417(15)
B3 0.0153(9) 0.0163(9) 0.0143(9) 0.0012(7) -0.0020(7) -0.0053(7)
B4 0.0186(10) 0.0205(9) 0.0182(10) 0.0022(7) -0.0026(8) -0.0098(8)
B5 0.0135(9) 0.0242(10) 0.0156(9) -0.0013(7) 0.0001(7) -0.0089(7)
B6 0.0099(8) 0.0210(9) 0.0138(9) -0.0047(7) 0.0032(7) -0.0042(7)
B7 0.0174(10) 0.0288(10) 0.0119(9) 0.0007(7) -0.0029(7) -0.0109(8)
C8 0.0190(9) 0.0223(9) 0.0184(9) 0.0043(7) -0.0039(7) -0.0069(7)
B9 0.0212(11) 0.0338(11) 0.0158(10) 0.0008(8) -0.0001(8) -0.0156(9)
B10 0.0146(9) 0.0281(10) 0.0143(9) -0.0061(8) 0.0025(7) -0.0069(8)
B11 0.0182(10) 0.0298(11) 0.0116(9) -0.0063(8) 0.0028(7) -0.0095(8)
C11 0.0181(9) 0.0305(10) 0.0277(10) -0.0165(8) 0.0017(7) 0.0026(7)
O11 0.0142(6) 0.0181(6) 0.0173(6) -0.0080(5) -0.0007(5) 0.0010(5)
B12 0.0201(10) 0.0382(12) 0.0129(10) -0.0038(8) 0.0026(8) -0.0153(9)
C12 0.0385(12) 0.0231(9) 0.0213(10) -0.0062(7) 0.0012(8) -0.0183(8)
O12 0.0195(6) 0.0173(6) 0.0149(6) -0.0050(5) 0.0002(5) -0.0088(5)
C13 0.0273(10) 0.0192(8) 0.0124(8) 0.0008(6) -0.0027(7) -0.0059(7)
O13 0.0162(6) 0.0162(5) 0.0100(5) -0.0015(4) 0.0006(4) -0.0023(4)
C21 0.0115(8) 0.0259(9) 0.0336(11) 0.0054(8) 0.0004(7) -0.0068(7)
O21 0.0101(6) 0.0204(6) 0.0326(7) 0.0058(5) -0.0018(5) -0.0048(5)
C22 0.0234(10) 0.0349(10) 0.0152(9) -0.0087(7) -0.0001(7) -0.0159(8)
O22 0.0136(6) 0.0158(5) 0.0134(6) -0.0029(4) -0.0030(4) -0.0016(4)
C23 0.0282(11) 0.0319(10) 0.0238(10) -0.0143(8) 0.0018(8) -0.0015(8)
O23 0.0163(6) 0.0386(8) 0.0148(6) -0.0113(5) -0.0009(5) -0.0017(5)
C1' 0.0120(8) 0.0136(7) 0.0131(8) -0.0018(6) 0.0008(6) -0.0048(6)
C2' 0.0120(8) 0.0137(7) 0.0126(8) -0.0023(6) -0.0015(6) -0.0022(6)
B3' 0.0124(9) 0.0119(8) 0.0125(9) -0.0009(6) -0.0007(7) -0.0011(6)
B4' 0.0123(9) 0.0178(9) 0.0158(9) -0.0048(7) -0.0025(7) -0.0025(7)
B5' 0.0180(10) 0.0157(9) 0.0187(10) -0.0031(7) -0.0025(7) -0.0065(7)
B6' 0.0179(10) 0.0127(8) 0.0181(10) -0.0028(7) -0.0005(7) -0.0020(7)
B7' 0.0144(9) 0.0166(8) 0.0125(9) -0.0043(7) 0.0004(7) -0.0019(7)
B8' 0.0144(9) 0.0169(9) 0.0140(9) -0.0036(7) -0.0013(7) -0.0028(7)
B9' 0.0185(10) 0.0202(9) 0.0187(10) -0.0063(7) -0.0024(8) -0.0058(8)
B10' 0.0190(10) 0.0154(9) 0.0197(10) -0.0060(7) -0.0028(7) -0.0043(7)
B11' 0.0160(9) 0.0156(9) 0.0173(9) -0.0070(7) 0.0009(7) 0.0002(7)
B12' 0.0181(10) 0.0189(9) 0.0144(9) -0.0074(7) -0.0008(7) -0.0038(7)

loop_
_atom_type_symbol
_atom_type_description
_atom_type_scat_dispersion_real
_atom_type_scat_dispersion_imag
_atom_type_scat_source
C C 0.0033 0.0016 'International Tables Vol C Tables 4.2.6.8 and 6.1.1.4'
H H 0.0000 0.0000 'International Tables Vol C Tables 4.2.6.8 and 6.1.1.4'
B B 0.0013 0.0007 'International Tables Vol C Tables 4.2.6.8 and 6.1.1.4'
O O 0.0106 0.0060 'International Tables Vol C Tables 4.2.6.8 and 6.1.1.4'
P P 0.1023 0.0942 'International Tables Vol C Tables 4.2.6.8 and 6.1.1.4'
Ni Ni 0.3393 1.1124 'International Tables Vol C Tables 4.2.6.8 and 6.1.1.4'

loop_
_geom_angle_atom_site_label_1
_geom_angle_atom_site_label_2
_geom_angle_atom_site_label_3
_geom_angle
B3 C1 Ni2 59.62(8)
B3 C1 B5 113.41(13)
B3 C1 B6 105.39(12)
B4 C1 Ni2 118.07(10)
B4 C1 B3 65.13(11)
B4 C1 B5 61.99(11)
B4 C1 B6 113.11(13)
B5 C1 Ni2 118.73(10)
B5 C1 B6 64.66(11)
B6 C1 Ni2 61.10(8)
C1' C1 Ni2 116.28(11)
C1' C1 B3 122.99(13)
C1' C1 B4 115.89(13)
C1' C1 B5 114.91(13)
C1' C1 B6 121.43(13)
O11 P1 Ni2 123.99(5)
O12 P1 Ni2 108.85(5)
O12 P1 O11 104.07(6)
O12 P1 O13 108.61(7)
O13 P1 Ni2 111.23(4)
O13 P1 O11 99.01(6)
P1 Ni2 C1 118.85(4)
P1 Ni2 P2 92.920(19)
P2 Ni2 C1 121.85(4)
B3 Ni2 C1 44.86(7)
B3 Ni2 P1 159.78(5)
B3 Ni2 P2 89.64(6)
B3 Ni2 B6 80.45(8)
B3 Ni2 B7 52.71(8)
B3 Ni2 B11 86.09(8)
B6 Ni2 C1 44.91(6)
B6 Ni2 P1 93.33(6)
B6 Ni2 P2 166.55(5)
B6 Ni2 B11 51.62(7)
B7 Ni2 C1 82.94(7)
B7 Ni2 P1 146.46(6)
B7 Ni2 P2 96.07(6)
B7 Ni2 B6 85.19(8)
B7 Ni2 B11 49.17(8)
B11 Ni2 C1 82.72(7)
B11 Ni2 P1 105.20(6)
B11 Ni2 P2 137.24(6)
O21 P2 Ni2 113.07(5)
O21 P2 O22 104.30(7)
O21 P2 O23 106.96(7)
O22 P2 Ni2 117.94(5)
O23 P2 Ni2 113.16(5)
O23 P2 O22 100.04(6)
C1 B3 Ni2 75.52(9)
C1 B3 H3 123.3(10)
C1 B3 B4 57.37(10)
C1 B3 B7 111.46(13)
C1 B3 C8 102.17(13)
Ni2 B3 H3 117.8(10)
B4 B3 Ni2 125.24(12)
B4 B3 H3 111.1(10)
B4 B3 B7 106.86(13)
B7 B3 Ni2 64.01(9)
B7 B3 H3 124.1(10)
C8 B3 Ni2 115.23(11)
C8 B3 H3 116.1(10)
C8 B3 B4 57.38(11)
C8 B3 B7 57.16(10)
C1 B4 B3 57.50(10)
C1 B4 H4 125.1(10)
C1 B4 B5 59.14(11)
C1 B4 C8 103.19(13)
C1 B4 B9 107.23(14)
B3 B4 H4 117.7(10)
B5 B4 B3 105.20(14)
B5 B4 H4 129.4(10)
B5 B4 B9 60.26(12)
C8 B4 B3 58.54(11)
C8 B4 H4 119.4(10)
C8 B4 B5 104.92(14)
C8 B4 B9 59.62(11)
B9 B4 B3 107.56(14)
B9 B4 H4 123.2(10)
C1 B5 B4 58.87(11)
C1 B5 H5 119.2(11)
C1 B5 B6 57.98(10)
C1 B5 B9 107.03(14)
C1 B5 B10 106.30(13)
B4 B5 H5 121.9(10)
B4 B5 B6 105.40(13)
B4 B5 B9 60.27(12)
B4 B5 B10 108.01(14)
B6 B5 H5 121.0(11)
B9 B5 H5 125.1(11)
B9 B5 B6 107.48(14)
B9 B5 B10 60.82(12)
B10 B5 H5 124.3(10)
B10 B5 B6 59.66(11)
C1 B6 Ni2 73.99(8)
C1 B6 B5 57.36(10)
C1 B6 H6 118.0(10)
C1 B6 B10 105.18(13)
C1 B6 B11 111.75(13)
Ni2 B6 H6 113.8(11)
B5 B6 Ni2 123.68(11)
B5 B6 H6 113.2(10)
B5 B6 B11 107.29(13)
B10 B6 Ni2 117.06(12)
B10 B6 B5 58.90(11)
B10 B6 H6 119.9(10)
B10 B6 B11 58.05(11)
B11 B6 Ni2 64.35(8)
B11 B6 H6 127.3(10)
Ni2 B7 H7 119.6(11)
B3 B7 Ni2 63.27(8)
B3 B7 H7 118.1(10)
C8 B7 Ni2 115.28(12)
C8 B7 B3 57.97(10)
C8 B7 H7 110.3(10)
C8 B7 B11 105.25(14)
C8 B7 B12 58.94(11)
B11 B7 Ni2 66.56(9)
B11 B7 B3 105.50(13)
B11 B7 H7 133.7(10)
B11 B7 B12 60.29(12)
B12 B7 Ni2 119.94(13)
B12 B7 B3 106.02(14)
B12 B7 H7 116.7(10)
B3 C8 H8 118.6(11)
B4 C8 B3 64.08(11)
B4 C8 B7 118.97(14)
B4 C8 H8 114.7(11)
B4 C8 B9 61.69(11)
B4 C8 B12 113.87(14)
B7 C8 B3 64.87(11)
B7 C8 H8 117.7(11)
B7 C8 B9 114.75(15)
B7 C8 B12 62.41(12)
B9 C8 B3 113.65(14)
B9 C8 H8 117.0(12)
B12 C8 B3 114.24(14)
B12 C8 H8 119.2(11)
B12 C8 B9 61.45(12)
B4 B9 H9 118.1(10)
B4 B9 B10 106.78(14)
B5 B9 B4 59.47(11)
B5 B9 H9 125.2(11)
B5 B9 B10 60.05(12)
B5 B9 B12 108.90(15)
C8 B9 B4 58.68(11)
C8 B9 B5 103.62(14)
C8 B9 H9 120.9(10)
C8 B9 B10 102.21(14)
C8 B9 B12 59.14(11)
B10 B9 H9 128.9(10)
B12 B9 B4 109.38(15)
B12 B9 H9 120.4(10)
B12 B9 B10 59.22(12)
B5 B10 B6 61.44(11)
B5 B10 B9 59.13(11)
B5 B10 H10 118.7(10)
B6 B10 H10 122.4(11)
B9 B10 B6 107.56(13)
B9 B10 H10 120.3(11)
B11 B10 B5 113.10(13)
B11 B10 B6 62.61(11)
B11 B10 B9 109.61(14)
B11 B10 H10 120.8(10)
B12 B10 B5 108.39(14)
B12 B10 B6 108.70(14)
B12 B10 B9 59.52(12)
B12 B10 H10 121.9(10)
B12 B10 B11 60.51(12)
Ni2 B11 H11 117.1(11)
B6 B11 Ni2 64.03(8)
B6 B11 H11 123.0(10)
B7 B11 Ni2 64.27(9)
B7 B11 B6 104.46(12)
B7 B11 B10 107.51(15)
B7 B11 H11 128.1(11)
B7 B11 B12 60.59(12)
B10 B11 Ni2 117.91(11)
B10 B11 B6 59.34(10)
B10 B11 H11 113.7(11)
B10 B11 B12 59.41(12)
B12 B11 Ni2 118.20(12)
B12 B11 B6 105.34(13)
B12 B11 H11 117.8(11)
H11A C11 H11B 109.5
H11A C11 H11C 109.5
H11B C11 H11C 109.5
O11 C11 H11A 109.5
O11 C11 H11B 109.5
O11 C11 H11C 109.5
C11 O11 P1 121.19(11)
B7 B12 H12 119.0(11)
C8 B12 B7 58.64(11)
C8 B12 B9 59.42(12)
C8 B12 B10 103.91(13)
C8 B12 B11 104.12(13)
C8 B12 H12 118.0(10)
B9 B12 B7 109.85(14)
B9 B12 B11 110.67(15)
B9 B12 H12 116.7(11)
B10 B12 B7 106.88(14)
B10 B12 B9 61.25(12)
B10 B12 B11 60.08(12)
B10 B12 H12 128.9(11)
B11 B12 B7 59.12(12)
B11 B12 H12 127.7(11)
H12A C12 H12B 109.5
H12A C12 H12C 109.5
H12B C12 H12C 109.5
O12 C12 H12A 109.5
O12 C12 H12B 109.5
O12 C12 H12C 109.5
C12 O12 P1 121.62(11)
H13A C13 H13B 109.5
H13A C13 H13C 109.5
H13B C13 H13C 109.5
O13 C13 H13A 109.5
O13 C13 H13B 109.5
O13 C13 H13C 109.5
C13 O13 P1 126.13(10)
H21A C21 H21B 109.5
H21A C21 H21C 109.5
H21B C21 H21C 109.5
O21 C21 H21A 109.5
O21 C21 H21B 109.5
O21 C21 H21C 109.5
C21 O21 P2 124.04(11)
H22A C22 H22B 109.5
H22A C22 H22C 109.5
H22B C22 H22C 109.5
O22 C22 H22A 109.5
O22 C22 H22B 109.5
O22 C22 H22C 109.5
C22 O22 P2 118.71(10)
H23A C23 H23B 109.5
H23A C23 H23C 109.5
H23A C23 H23D 141.1
H23A C23 H23E 56.3
H23A C23 H23F 56.3
H23B C23 H23C 109.5
H23B C23 H23D 56.3
H23B C23 H23E 141.1
H23B C23 H23F 56.3
H23C C23 H23D 56.3
H23C C23 H23E 56.3
H23C C23 H23F 141.1
H23D C23 H23E 109.5
H23D C23 H23F 109.5
H23E C23 H23F 109.5
O23 C23 H23A 109.5
O23 C23 H23B 109.5
O23 C23 H23C 109.5
O23 C23 H23D 109.5
O23 C23 H23E 109.5
O23 C23 H23F 109.5
C23 O23 P2 127.93(11)
C1 C1' C2' 117.40(13)
C1 C1' B3' 117.14(12)
C1 C1' B4' 123.91(13)
C1 C1' B5' 123.78(13)
C1 C1' B6' 117.12(13)
C2' C1' B3' 60.43(10)
C2' C1' B4' 108.40(12)
C2' C1' B5' 109.08(12)
C2' C1' B6' 60.87(10)
B4' C1' B3' 61.15(10)
B4' C1' B6' 112.48(12)
B5' C1' B3' 112.30(12)
B5' C1' B4' 62.14(10)
B5' C1' B6' 61.73(10)
B6' C1' B3' 112.64(12)
C1' C2' H2' 115.1(12)
C1' C2' B3' 62.58(10)
C1' C2' B6' 61.94(10)
C1' C2' B7' 113.58(13)
C1' C2' B11' 113.05(13)
B3' C2' H2' 115.5(11)
B3' C2' B6' 115.33(13)
B6' C2' H2' 116.2(12)
B7' C2' H2' 120.7(12)
B7' C2' B3' 62.87(10)
B7' C2' B6' 115.34(13)
B7' C2' B11' 63.02(10)
B11' C2' H2' 121.4(11)
B11' C2' B3' 115.19(13)
B11' C2' B6' 62.82(11)
C1' B3' H3' 119.5(10)
C1' B3' B4' 58.93(10)
C1' B3' B7' 105.18(12)
C1' B3' B8' 106.15(12)
C2' B3' C1' 56.99(9)
C2' B3' H3' 118.7(10)
C2' B3' B4' 103.95(12)
C2' B3' B7' 58.11(10)
C2' B3' B8' 104.40(12)
B4' B3' H3' 125.9(10)
B4' B3' B7' 108.42(12)
B7' B3' H3' 121.6(10)
B8' B3' H3' 128.9(10)
B8' B3' B4' 60.69(11)
B8' B3' B7' 60.35(10)
C1' B4' B3' 59.91(10)
C1' B4' H4' 117.0(10)
C1' B4' B5' 58.93(10)
C1' B4' B8' 106.01(13)
C1' B4' B9' 105.72(12)
B3' B4' H4' 116.9(10)
B3' B4' B5' 108.67(13)
B3' B4' B8' 59.54(11)
B3' B4' B9' 108.07(13)
B5' B4' H4' 121.1(11)
B8' B4' H4' 125.8(11)
B8' B4' B5' 108.48(13)
B9' B4' H4' 128.8(10)
B9' B4' B5' 60.10(11)
B9' B4' B8' 60.31(11)
C1' B5' B4' 58.93(10)
C1' B5' H5' 118.1(9)
C1' B5' B6' 59.24(10)
C1' B5' B9' 105.45(13)
C1' B5' B10' 105.49(13)
B4' B5' H5' 120.4(9)
B6' B5' B4' 107.85(13)
B6' B5' H5' 119.0(10)
B6' B5' B9' 107.77(14)
B6' B5' B10' 59.48(11)
B9' B5' B4' 59.76(11)
B9' B5' H5' 127.4(10)
B10' B5' B4' 107.96(14)
B10' B5' H5' 126.4(9)
B10' B5' B9' 60.35(11)
C1' B6' B5' 59.03(10)
C1' B6' H6' 116.7(10)
C1' B6' B10' 106.04(13)
C1' B6' B11' 105.42(13)
C2' B6' C1' 57.18(9)
C2' B6' B5' 104.08(13)
C2' B6' H6' 117.7(10)
C2' B6' B10' 104.35(13)
C2' B6' B11' 58.19(10)
B5' B6' H6' 124.9(10)
B5' B6' B11' 108.31(14)
B10' B6' B5' 60.40(11)
B10' B6' H6' 131.3(10)
B10' B6' B11' 60.32(11)
B11' B6' H6' 123.5(10)
C2' B7' B3' 59.02(10)
C2' B7' H7' 117.4(10)
C2' B7' B8' 104.42(13)
C2' B7' B11' 58.64(10)
C2' B7' B12' 104.35(13)
B3' B7' H7' 117.5(9)
B3' B7' B8' 59.48(10)
B3' B7' B12' 107.90(14)
B8' B7' H7' 127.4(10)
B8' B7' B12' 60.33(10)
B11' B7' B3' 108.42(13)
B11' B7' H7' 119.9(9)
B11' B7' B8' 108.30(14)
B11' B7' B12' 59.93(11)
B12' B7' H7' 129.2(9)
B3' B8' B4' 59.76(10)
B3' B8' B7' 60.18(10)
B3' B8' H8' 118.2(9)
B3' B8' B9' 107.73(13)
B3' B8' B12' 108.09(13)
B4' B8' H8' 120.9(10)
B4' B8' B9' 59.66(11)
B4' B8' B12' 107.54(13)
B7' B8' B4' 107.55(13)
B7' B8' H8' 120.9(10)
B7' B8' B9' 107.65(13)
B7' B8' B12' 59.87(10)
B9' B8' H8' 124.6(10)
B12' B8' H8' 124.6(9)
B12' B8' B9' 59.93(11)
B4' B9' B5' 60.14(10)
B4' B9' B8' 60.03(10)
B4' B9' H9' 121.9(10)
B4' B9' B10' 107.77(13)
B4' B9' B12' 107.92(13)
B5' B9' B8' 108.29(13)
B5' B9' H9' 119.9(10)
B5' B9' B10' 59.73(11)
B5' B9' B12' 108.01(14)
B8' B9' H9' 123.4(10)
B8' B9' B10' 108.11(14)
B10' B9' H9' 120.7(10)
B12' B9' B8' 60.03(11)
B12' B9' H9' 122.7(10)
B12' B9' B10' 60.11(11)
B5' B10' B9' 59.92(11)
B5' B10' H10' 121.9(10)
B5' B10' B11' 108.06(12)
B5' B10' B12' 107.93(13)
B6' B10' B5' 60.13(11)
B6' B10' B9' 107.94(12)
B6' B10' H10' 120.0(10)
B6' B10' B11' 60.28(11)
B6' B10' B12' 108.05(13)
B9' B10' H10' 123.7(10)
B9' B10' B12' 59.83(11)
B11' B10' B9' 107.42(13)
B11' B10' H10' 120.7(10)
B11' B10' B12' 59.60(11)
B12' B10' H10' 122.6(10)
C2' B11' B6' 58.99(10)
C2' B11' B7' 58.34(9)
C2' B11' B10' 104.26(13)
C2' B11' H11' 115.4(10)
C2' B11' B12' 104.34(12)
B6' B11' B10' 59.40(11)
B6' B11' H11' 116.3(10)
B7' B11' B6' 108.31(12)
B7' B11' B10' 108.53(13)
B7' B11' H11' 119.3(10)
B7' B11' B12' 60.22(10)
B10' B11' H11' 128.8(10)
B12' B11' B6' 108.09(14)
B12' B11' B10' 60.52(11)
B12' B11' H11' 131.0(10)
B7' B12' B8' 59.80(10)
B7' B12' B9' 107.68(12)
B7' B12' B10' 107.72(13)
B7' B12' H12' 119.6(10)
B8' B12' B10' 108.09(13)
B8' B12' H12' 123.2(10)
B9' B12' B8' 60.05(11)
B9' B12' B10' 60.07(11)
B9' B12' H12' 125.1(10)
B10' B12' H12' 122.1(10)
B11' B12' B7' 59.85(10)
B11' B12' B8' 107.82(12)
B11' B12' B9' 107.82(14)
B11' B12' B10' 59.87(11)
B11' B12' H12' 118.8(10)

loop_
_geom_bond_atom_site_label_1
_geom_bond_atom_site_label_2
_geom_bond_distance
C1 Ni2 2.3337(16)
C1 B3 1.700(3)
C1 B4 1.698(3)
C1 B5 1.702(3)
C1 B6 1.714(2)
C1 C1' 1.540(2)
P1 Ni2 2.1648(5)
P1 O11 1.6011(12)
P1 O12 1.5949(12)
P1 O13 1.5964(12)
Ni2 P2 2.1687(5)
Ni2 B3 2.0794(19)
Ni2 B6 2.1256(19)
Ni2 B7 2.093(2)
Ni2 B11 2.1314(19)
P2 O21 1.5885(13)
P2 O22 1.5972(12)
P2 O23 1.5907(12)
B3 H3 1.085(18)
B3 B4 1.829(3)
B3 B7 1.852(3)
B3 C8 1.735(3)
B4 H4 1.110(19)
B4 B5 1.751(3)
B4 C8 1.713(3)
B4 B9 1.765(3)
B5 H5 1.044(19)
B5 B6 1.827(3)
B5 B9 1.765(3)
B5 B10 1.781(3)
B6 H6 1.051(18)
B6 B10 1.796(3)
B6 B11 1.853(3)
B7 H7 1.080(19)
B7 C8 1.719(3)
B7 B11 1.758(3)
B7 B12 1.784(3)
C8 H8 1.018(19)
C8 B9 1.730(3)
C8 B12 1.725(3)
B9 H9 1.11(2)
B9 B10 1.795(3)
B9 B12 1.765(3)
B10 H10 1.072(19)
B10 B11 1.771(3)
B10 B12 1.759(3)
B11 H11 1.067(18)
B11 B12 1.779(3)
C11 H11A 0.9800
C11 H11B 0.9800
C11 H11C 0.9800
C11 O11 1.4544(19)
B12 H12 1.08(2)
C12 H12A 0.9800
C12 H12B 0.9800
C12 H12C 0.9800
C12 O12 1.446(2)
C13 H13A 0.9800
C13 H13B 0.9800
C13 H13C 0.9800
C13 O13 1.454(2)
C21 H21A 0.9800
C21 H21B 0.9800
C21 H21C 0.9800
C21 O21 1.451(2)
C22 H22A 0.9800
C22 H22B 0.9800
C22 H22C 0.9800
C22 O22 1.4569(19)
C23 H23A 0.9800
C23 H23B 0.9800
C23 H23C 0.9800
C23 H23D 0.9800
C23 H23E 0.9800
C23 H23F 0.9800
C23 O23 1.448(2)
C1' C2' 1.654(2)
C1' B3' 1.751(2)
C1' B4' 1.733(2)
C1' B5' 1.733(2)
C1' B6' 1.737(2)
C2' H2' 0.914(19)
C2' B3' 1.715(2)
C2' B6' 1.719(2)
C2' B7' 1.699(2)
C2' B11' 1.704(2)
B3' H3' 1.068(17)
B3' B4' 1.772(3)
B3' B7' 1.781(3)
B3' B8' 1.768(3)
B4' H4' 1.036(18)
B4' B5' 1.789(3)
B4' B8' 1.789(3)
B4' B9' 1.782(3)
B5' H5' 1.115(19)
B5' B6' 1.780(3)
B5' B9' 1.788(3)
B5' B10' 1.785(3)
B6' H6' 1.069(19)
B6' B10' 1.768(3)
B6' B11' 1.784(3)
B7' H7' 1.096(19)
B7' B8' 1.784(3)
B7' B11' 1.779(3)
B7' B12' 1.785(3)
B8' H8' 1.088(19)
B8' B9' 1.794(3)
B8' B12' 1.793(3)
B9' H9' 1.096(19)
B9' B10' 1.796(3)
B9' B12' 1.791(3)
B10' H10' 1.101(18)
B10' B11' 1.785(3)
B10' B12' 1.796(3)
B11' H11' 1.053(19)
B11' B12' 1.780(3)
B12' H12' 1.051(18)

loop_
_geom_torsion_atom_site_label_1
_geom_torsion_atom_site_label_2
_geom_torsion_atom_site_label_3
_geom_torsion_atom_site_label_4
_geom_torsion
C1 B3 B4 B5 -36.55(12)
C1 B3 B4 C8 -134.99(14)
C1 B3 B4 B9 -99.60(15)
C1 B3 B7 Ni2 -60.62(11)
C1 B3 B7 C8 90.91(15)
C1 B3 B7 B11 -7.63(18)
C1 B3 B7 B12 55.28(18)
C1 B3 C8 B4 37.54(12)
C1 B3 C8 B7 -107.83(13)
C1 B3 C8 B9 -0.42(17)
C1 B3 C8 B12 -68.39(16)
C1 B4 B5 B6 -36.01(11)
C1 B4 B5 B9 -137.63(14)
C1 B4 B5 B10 -98.53(14)
C1 B4 C8 B3 -37.78(12)
C1 B4 C8 B7 -1.8(2)
C1 B4 C8 B9 102.43(15)
C1 B4 C8 B12 68.73(17)
C1 B4 B9 B5 37.28(13)
C1 B4 B9 C8 -95.46(14)
C1 B4 B9 B10 -1.16(18)
C1 B4 B9 B12 -63.75(18)
C1 B5 B6 Ni2 -34.87(12)
C1 B5 B6 B10 -138.55(14)
C1 B5 B6 B11 -105.16(14)
C1 B5 B9 B4 -37.11(13)
C1 B5 B9 C8 3.10(18)
C1 B5 B9 B10 99.50(14)
C1 B5 B9 B12 64.74(17)
C1 B5 B10 B6 35.78(13)
C1 B5 B10 B9 -100.73(15)
C1 B5 B10 B11 -0.93(19)
C1 B5 B10 B12 -65.96(17)
C1 B6 B10 B5 -35.28(12)
C1 B6 B10 B9 3.01(17)
C1 B6 B10 B11 106.46(14)
C1 B6 B10 B12 65.97(16)
C1 B6 B11 Ni2 58.60(11)
C1 B6 B11 B7 7.23(18)
C1 B6 B11 B10 -94.79(15)
C1 B6 B11 B12 -55.69(17)
C1 C1' C2' B3' -107.25(14)
C1 C1' C2' B6' 107.39(15)
C1 C1' C2' B7' -145.36(13)
C1 C1' C2' B11' 145.27(14)
C1 C1' B3' C2' 107.69(15)
C1 C1' B3' B4' -115.69(15)
C1 C1' B3' B7' 141.68(14)
C1 C1' B3' B8' -155.39(13)
C1 C1' B4' B3' 104.90(16)
C1 C1' B4' B5' -113.73(17)
C1 C1' B4' B8' 144.03(14)
C1 C1' B4' B9' -153.01(15)
C1 C1' B5' B4' 113.94(16)
C1 C1' B5' B6' -105.25(16)
C1 C1' B5' B9' 152.99(14)
C1 C1' B5' B10' -144.14(15)
C1 C1' B6' C2' -107.85(15)
C1 C1' B6' B5' 115.71(16)
C1 C1' B6' B10' 155.17(14)
C1 C1' B6' B11' -141.90(14)
Ni2 C1 B3 B4 150.80(11)
Ni2 C1 B3 B7 54.00(11)
Ni2 C1 B3 C8 113.25(11)
Ni2 C1 B4 B3 -28.49(11)
Ni2 C1 B4 B5 109.48(12)
Ni2 C1 B4 C8 9.80(16)
Ni2 C1 B4 B9 71.70(15)
Ni2 C1 B5 B4 -108.43(13)
Ni2 C1 B5 B6 29.62(11)
Ni2 C1 B5 B9 -70.69(15)
Ni2 C1 B5 B10 -6.91(17)
Ni2 C1 B6 B5 -150.33(11)
Ni2 C1 B6 B10 -114.36(12)
Ni2 C1 B6 B11 -53.18(11)
Ni2 C1 C1' C2' 25.60(17)
Ni2 C1 C1' B3' -43.37(16)
Ni2 C1 C1' B4' -115.39(14)
Ni2 C1 C1' B5' 167.77(11)
Ni2 C1 C1' B6' 95.08(14)
Ni2 P1 O11 C11 70.79(13)
Ni2 P1 O12 C12 160.14(12)
Ni2 P1 O13 C13 149.82(11)
Ni2 P2 O21 C21 174.50(12)
Ni2 P2 O22 C22 -72.86(12)
Ni2 P2 O23 C23 -138.35(14)
Ni2 B3 B4 C1 35.34(13)
Ni2 B3 B4 B5 -1.22(19)
Ni2 B3 B4 C8 -99.65(15)
Ni2 B3 B4 B9 -64.27(18)
Ni2 B3 B7 C8 151.53(12)
Ni2 B3 B7 B11 53.00(11)
Ni2 B3 B7 B12 115.90(14)
Ni2 B3 C8 B4 117.10(14)
Ni2 B3 C8 B7 -28.27(12)
Ni2 B3 C8 B9 79.15(16)
Ni2 B3 C8 B12 11.17(18)
Ni2 B6 B10 B5 -114.77(13)
Ni2 B6 B10 B9 -76.49(15)
Ni2 B6 B10 B11 26.96(12)
Ni2 B6 B10 B12 -13.52(17)
Ni2 B6 B11 B7 -51.37(11)
Ni2 B6 B11 B10 -153.39(12)
Ni2 B6 B11 B12 -114.29(12)
Ni2 B7 C8 B3 28.09(12)
Ni2 B7 C8 B4 -7.7(2)
Ni2 B7 C8 B9 -77.68(17)
Ni2 B7 C8 B12 -111.10(15)
Ni2 B7 B11 B6 51.22(10)
Ni2 B7 B11 B10 113.13(12)
Ni2 B7 B11 B12 150.90(12)
Ni2 B7 B12 C8 103.21(14)
Ni2 B7 B12 B9 71.80(19)
Ni2 B7 B12 B10 6.94(19)
Ni2 B7 B12 B11 -30.99(12)
Ni2 B11 B12 B7 29.80(12)
Ni2 B11 B12 C8 -9.34(18)
Ni2 B11 B12 B9 -71.58(18)
Ni2 B11 B12 B10 -107.46(14)
B3 C1 B4 B5 137.97(13)
B3 C1 B4 C8 38.29(12)
B3 C1 B4 B9 100.19(14)
B3 C1 B5 B4 -41.45(13)
B3 C1 B5 B6 96.60(14)
B3 C1 B5 B9 -3.71(18)
B3 C1 B5 B10 60.07(17)
B3 C1 B6 Ni2 41.32(10)
B3 C1 B6 B5 -109.01(14)
B3 C1 B6 B10 -73.04(15)
B3 C1 B6 B11 -11.86(17)
B3 C1 C1' C2' -43.8(2)
B3 C1 C1' B3' -112.76(16)
B3 C1 C1' B4' 175.22(14)
B3 C1 C1' B5' 98.38(18)
B3 C1 C1' B6' 25.7(2)
B3 B4 B5 C1 35.82(11)
B3 B4 B5 B6 -0.19(16)
B3 B4 B5 B9 -101.82(14)
B3 B4 B5 B10 -62.72(16)
B3 B4 C8 B7 36.02(15)
B3 B4 C8 B9 140.21(15)
B3 B4 C8 B12 106.51(16)
B3 B4 B9 B5 97.81(15)
B3 B4 B9 C8 -34.93(13)
B3 B4 B9 B10 59.37(17)
B3 B4 B9 B12 -3.2(2)
B3 B7 C8 B4 -35.74(15)
B3 B7 C8 B9 -105.77(15)
B3 B7 C8 B12 -139.18(14)
B3 B7 B11 Ni2 -51.02(10)
B3 B7 B11 B6 0.20(17)
B3 B7 B11 B10 62.10(16)
B3 B7 B11 B12 99.88(14)
B3 B7 B12 C8 35.21(13)
B3 B7 B12 B9 3.8(2)
B3 B7 B12 B10 -61.06(17)
B3 B7 B12 B11 -98.99(14)
B3 C8 B9 B4 38.93(14)
B3 C8 B9 B5 -1.69(19)
B3 C8 B9 B10 -63.44(17)
B3 C8 B9 B12 -105.78(16)
B3 C8 B12 B7 -40.47(14)
B3 C8 B12 B9 104.83(16)
B3 C8 B12 B10 61.04(18)
B3 C8 B12 B11 -1.08(19)
B4 C1 B3 Ni2 -150.80(11)
B4 C1 B3 B7 -96.79(15)
B4 C1 B3 C8 -37.55(12)
B4 C1 B5 B6 138.05(13)
B4 C1 B5 B9 37.73(13)
B4 C1 B5 B10 101.52(15)
B4 C1 B6 Ni2 110.41(12)
B4 C1 B6 B5 -39.92(13)
B4 C1 B6 B10 -3.95(17)
B4 C1 B6 B11 57.23(17)
B4 C1 C1' C2' -119.77(15)
B4 C1 C1' B3' 171.26(13)
B4 C1 C1' B4' 99.24(17)
B4 C1 C1' B5' 22.4(2)
B4 C1 C1' B6' -50.29(19)
B4 B3 B7 Ni2 -121.53(12)
B4 B3 B7 C8 30.00(12)
B4 B3 B7 B11 -68.53(16)
B4 B3 B7 B12 -5.63(18)
B4 B3 C8 B7 -145.38(14)
B4 B3 C8 B9 -37.96(14)
B4 B3 C8 B12 -105.93(16)
B4 B5 B6 C1 36.41(12)
B4 B5 B6 Ni2 1.54(18)
B4 B5 B6 B10 -102.14(15)
B4 B5 B6 B11 -68.75(15)
B4 B5 B9 C8 40.21(13)
B4 B5 B9 B10 136.61(14)
B4 B5 B9 B12 101.85(16)
B4 B5 B10 B6 97.66(15)
B4 B5 B10 B9 -38.85(14)
B4 B5 B10 B11 60.95(19)
B4 B5 B10 B12 -4.08(19)
B4 C8 B9 B5 -40.61(13)
B4 C8 B9 B10 -102.37(14)
B4 C8 B9 B12 -144.71(15)
B4 C8 B12 B7 -111.50(16)
B4 C8 B12 B9 33.79(15)
B4 C8 B12 B10 -10.00(19)
B4 C8 B12 B11 -72.12(17)
B4 B9 B10 B5 38.18(13)
B4 B9 B10 B6 -1.17(18)
B4 B9 B10 B11 -67.62(17)
B4 B9 B10 B12 -102.93(15)
B4 B9 B12 B7 -0.4(2)
B4 B9 B12 C8 -31.55(14)
B4 B9 B12 B10 98.44(16)
B4 B9 B12 B11 63.03(19)
B5 C1 B3 Ni2 -110.69(12)
B5 C1 B3 B4 40.10(13)
B5 C1 B3 B7 -56.69(17)
B5 C1 B3 C8 2.56(16)
B5 C1 B4 B3 -137.97(13)
B5 C1 B4 C8 -99.67(14)
B5 C1 B4 B9 -37.78(13)
B5 C1 B6 Ni2 150.33(11)
B5 C1 B6 B10 35.97(13)
B5 C1 B6 B11 97.15(15)
B5 C1 C1' C2' 170.73(13)
B5 C1 C1' B3' 101.76(16)
B5 C1 C1' B4' 29.7(2)
B5 C1 C1' B5' -47.1(2)
B5 C1 C1' B6' -119.79(15)
B5 B4 C8 B3 -98.92(14)
B5 B4 C8 B7 -62.90(19)
B5 B4 C8 B9 41.30(14)
B5 B4 C8 B12 7.59(19)
B5 B4 B9 C8 -132.74(15)
B5 B4 B9 B10 -38.44(13)
B5 B4 B9 B12 -101.02(17)
B5 B6 B10 B9 38.29(13)
B5 B6 B10 B11 141.74(14)
B5 B6 B10 B12 101.25(15)
B5 B6 B11 Ni2 119.65(12)
B5 B6 B11 B7 68.29(16)
B5 B6 B11 B10 -33.74(12)
B5 B6 B11 B12 5.36(16)
B5 B9 B10 B6 -39.35(13)
B5 B9 B10 B11 -105.80(15)
B5 B9 B10 B12 -141.11(15)
B5 B9 B12 B7 -63.76(19)
B5 B9 B12 C8 -94.89(15)
B5 B9 B12 B10 35.10(14)
B5 B9 B12 B11 -0.3(2)
B5 B10 B11 Ni2 9.1(2)
B5 B10 B11 B6 36.25(13)
B5 B10 B11 B7 -60.49(18)
B5 B10 B11 B12 -98.79(16)
B5 B10 B12 B7 69.18(17)
B5 B10 B12 C8 8.20(18)
B5 B10 B12 B9 -34.60(14)
B5 B10 B12 B11 106.68(15)
B6 C1 B3 Ni2 -42.07(11)
B6 C1 B3 B4 108.73(14)
B6 C1 B3 B7 11.93(17)
B6 C1 B3 C8 71.18(14)
B6 C1 B4 B3 -96.90(14)
B6 C1 B4 B5 41.06(13)
B6 C1 B4 C8 -58.61(17)
B6 C1 B4 B9 3.29(18)
B6 C1 B5 B4 -138.05(13)
B6 C1 B5 B9 -100.31(15)
B6 C1 B5 B10 -36.53(13)
B6 C1 C1' C2' 96.34(17)
B6 C1 C1' B3' 27.4(2)
B6 C1 C1' B4' -44.6(2)
B6 C1 C1' B5' -121.49(16)
B6 C1 C1' B6' 165.82(14)
B6 B5 B9 B4 -98.10(14)
B6 B5 B9 C8 -57.89(17)
B6 B5 B9 B10 38.51(13)
B6 B5 B9 B12 3.75(19)
B6 B5 B10 B9 -136.51(14)
B6 B5 B10 B11 -36.71(14)
B6 B5 B10 B12 -101.75(15)
B6 B10 B11 Ni2 -27.11(12)
B6 B10 B11 B7 -96.74(14)
B6 B10 B11 B12 -135.05(13)
B6 B10 B12 B7 3.98(18)
B6 B10 B12 C8 -57.00(17)
B6 B10 B12 B9 -99.81(14)
B6 B10 B12 B11 41.47(13)
B6 B11 B12 B7 98.20(13)
B6 B11 B12 C8 59.05(16)
B6 B11 B12 B9 -3.18(18)
B6 B11 B12 B10 -39.06(12)
B7 B3 B4 C1 105.06(13)
B7 B3 B4 B5 68.51(16)
B7 B3 B4 C8 -29.92(12)
B7 B3 B4 B9 5.46(18)
B7 B3 C8 B4 145.38(14)
B7 B3 C8 B9 107.42(16)
B7 B3 C8 B12 39.45(14)
B7 C8 B9 B4 110.95(16)
B7 C8 B9 B5 70.34(17)
B7 C8 B9 B10 8.58(18)
B7 C8 B9 B12 -33.76(14)
B7 C8 B12 B9 145.29(15)
B7 C8 B12 B10 101.50(15)
B7 C8 B12 B11 39.38(13)
B7 B11 B12 C8 -39.15(12)
B7 B11 B12 B9 -101.38(16)
B7 B11 B12 B10 -137.26(14)
C8 B3 B4 C1 134.99(14)
C8 B3 B4 B5 98.43(14)
C8 B3 B4 B9 35.38(13)
C8 B3 B7 Ni2 -151.53(12)
C8 B3 B7 B11 -98.54(15)
C8 B3 B7 B12 -35.63(13)
C8 B4 B5 C1 96.66(14)
C8 B4 B5 B6 60.65(16)
C8 B4 B5 B9 -40.98(13)
C8 B4 B5 B10 -1.88(18)
C8 B4 B9 B5 132.74(15)
C8 B4 B9 B10 94.30(15)
C8 B4 B9 B12 31.72(14)
C8 B7 B11 Ni2 -111.36(12)
C8 B7 B11 B6 -60.14(16)
C8 B7 B11 B10 1.76(17)
C8 B7 B11 B12 39.54(12)
C8 B7 B12 B9 -31.41(14)
C8 B7 B12 B10 -96.27(15)
C8 B7 B12 B11 -134.20(14)
C8 B9 B10 B5 98.82(14)
C8 B9 B10 B6 59.47(16)
C8 B9 B10 B11 -6.98(17)
C8 B9 B10 B12 -42.29(12)
C8 B9 B12 B7 31.13(14)
C8 B9 B12 B10 129.99(14)
C8 B9 B12 B11 94.58(15)
B9 B4 B5 C1 137.63(14)
B9 B4 B5 B6 101.62(14)
B9 B4 B5 B10 39.10(14)
B9 B4 C8 B3 -140.21(15)
B9 B4 C8 B7 -104.20(17)
B9 B4 C8 B12 -33.70(15)
B9 B5 B6 C1 99.50(15)
B9 B5 B6 Ni2 64.63(17)
B9 B5 B6 B10 -39.05(13)
B9 B5 B6 B11 -5.66(17)
B9 B5 B10 B6 136.51(14)
B9 B5 B10 B11 99.80(16)
B9 B5 B10 B12 34.76(14)
B9 C8 B12 B7 -145.29(15)
B9 C8 B12 B10 -43.79(13)
B9 C8 B12 B11 -105.91(15)
B9 B10 B11 Ni2 73.03(17)
B9 B10 B11 B6 100.14(14)
B9 B10 B11 B7 3.40(18)
B9 B10 B11 B12 -34.91(13)
B9 B10 B12 B7 103.79(15)
B9 B10 B12 C8 42.81(13)
B9 B10 B12 B11 141.28(14)
B10 B5 B6 C1 138.55(14)
B10 B5 B6 Ni2 103.68(15)
B10 B5 B6 B11 33.39(12)
B10 B5 B9 B4 -136.61(14)
B10 B5 B9 C8 -96.40(15)
B10 B5 B9 B12 -34.76(14)
B10 B6 B11 Ni2 153.39(12)
B10 B6 B11 B7 102.02(15)
B10 B6 B11 B12 39.10(13)
B10 B9 B12 B7 -98.86(16)
B10 B9 B12 C8 -129.99(14)
B10 B9 B12 B11 -35.41(14)
B10 B11 B12 B7 137.26(14)
B10 B11 B12 C8 98.12(14)
B10 B11 B12 B9 35.88(14)
B11 B6 B10 B5 -141.74(14)
B11 B6 B10 B9 -103.45(15)
B11 B6 B10 B12 -40.49(13)
B11 B7 C8 B3 98.99(14)
B11 B7 C8 B4 63.25(18)
B11 B7 C8 B9 -6.78(18)
B11 B7 C8 B12 -40.20(13)
B11 B7 B12 C8 134.20(14)
B11 B7 B12 B9 102.79(16)
B11 B7 B12 B10 37.93(13)
B11 B10 B12 B7 -37.49(13)
B11 B10 B12 C8 -98.48(14)
B11 B10 B12 B9 -141.28(14)
O11 P1 O12 C12 -65.87(14)
O11 P1 O13 C13 17.84(14)
B12 B7 C8 B3 139.18(14)
B12 B7 C8 B4 103.44(17)
B12 B7 C8 B9 33.42(14)
B12 B7 B11 Ni2 -150.90(12)
B12 B7 B11 B6 -99.68(14)
B12 B7 B11 B10 -37.78(13)
B12 C8 B9 B4 144.71(15)
B12 C8 B9 B5 104.10(16)
B12 C8 B9 B10 42.34(13)
B12 B9 B10 B5 141.11(15)
B12 B9 B10 B6 101.77(15)
B12 B9 B10 B11 35.31(13)
B12 B10 B11 Ni2 107.94(15)
B12 B10 B11 B6 135.05(13)
B12 B10 B11 B7 38.31(13)
O12 P1 O11 C11 -54.01(14)
O12 P1 O13 C13 -90.41(13)
O13 P1 O11 C11 -165.90(13)
O13 P1 O12 C12 38.90(14)
O21 P2 O22 C22 53.51(13)
O21 P2 O23 C23 96.48(16)
O22 P2 O21 C21 45.14(15)
O22 P2 O23 C23 -11.96(17)
O23 P2 O21 C21 -60.28(15)
O23 P2 O22 C22 164.05(12)
C1' C1 B3 Ni2 103.37(14)
C1' C1 B3 B4 -105.83(16)
C1' C1 B3 B7 157.37(14)
C1' C1 B3 C8 -143.38(14)
C1' C1 B4 B3 116.24(15)
C1' C1 B4 B5 -105.79(15)
C1' C1 B4 C8 154.53(14)
C1' C1 B4 B9 -143.57(14)
C1' C1 B5 B4 107.35(15)
C1' C1 B5 B6 -114.60(15)
C1' C1 B5 B9 145.09(14)
C1' C1 B5 B10 -151.13(14)
C1' C1 B6 Ni2 -104.79(14)
C1' C1 B6 B5 104.88(16)
C1' C1 B6 B10 140.85(15)
C1' C1 B6 B11 -157.97(14)
C1' C2' B3' B4' -37.31(11)
C1' C2' B3' B7' -140.54(13)
C1' C2' B3' B8' -100.12(13)
C1' C2' B6' B5' 37.53(11)
C1' C2' B6' B10' 100.05(14)
C1' C2' B6' B11' 140.57(13)
C1' C2' B7' B3' 37.99(12)
C1' C2' B7' B8' -2.01(16)
C1' C2' B7' B11' -104.90(14)
C1' C2' B7' B12' -64.50(15)
C1' C2' B11' B6' -37.52(13)
C1' C2' B11' B7' 105.73(14)
C1' C2' B11' B10' 2.52(17)
C1' C2' B11' B12' 65.20(16)
C1' B3' B4' B5' -34.37(11)
C1' B3' B4' B8' -135.28(12)
C1' B3' B4' B9' -98.06(13)
C1' B3' B7' C2' -33.52(11)
C1' B3' B7' B8' 100.20(13)
C1' B3' B7' B11' -0.63(17)
C1' B3' B7' B12' 62.79(15)
C1' B3' B8' B4' 38.86(11)
C1' B3' B8' B7' -98.57(13)
C1' B3' B8' B9' 2.01(16)
C1' B3' B8' B12' -61.31(16)
C1' B4' B5' B6' -34.78(12)
C1' B4' B5' B9' -135.34(14)
C1' B4' B5' B10' -97.61(14)
C1' B4' B8' B3' -39.30(11)
C1' B4' B8' B7' -1.31(15)
C1' B4' B8' B9' 99.25(13)
C1' B4' B8' B12' 61.81(15)
C1' B4' B9' B5' 38.71(12)
C1' B4' B9' B8' -99.76(14)
C1' B4' B9' B10' 1.31(18)
C1' B4' B9' B12' -62.18(17)
C1' B5' B6' C2' -36.67(11)
C1' B5' B6' B10' -135.38(14)
C1' B5' B6' B11' -97.36(13)
C1' B5' B9' B4' -38.66(12)
C1' B5' B9' B8' -1.43(17)
C1' B5' B9' B10' 99.29(14)
C1' B5' B9' B12' 62.09(15)
C1' B5' B10' B6' 38.78(12)
C1' B5' B10' B9' -99.23(14)
C1' B5' B10' B11' 0.85(17)
C1' B5' B10' B12' -62.16(16)
C1' B6' B10' B5' -38.81(12)
C1' B6' B10' B9' -1.33(18)
C1' B6' B10' B11' 98.90(14)
C1' B6' B10' B12' 61.92(16)
C1' B6' B11' C2' 33.62(11)
C1' B6' B11' B7' 1.18(17)
C1' B6' B11' B10' -99.95(14)
C1' B6' B11' B12' -62.56(15)
C2' C1' B3' B4' 136.63(12)
C2' C1' B3' B7' 34.00(11)
C2' C1' B3' B8' 96.92(13)
C2' C1' B4' B3' -39.01(11)
C2' C1' B4' B5' 102.35(13)
C2' C1' B4' B8' 0.11(15)
C2' C1' B4' B9' 63.08(15)
C2' C1' B5' B4' -101.24(14)
C2' C1' B5' B6' 39.57(12)
C2' C1' B5' B9' -62.19(15)
C2' C1' B5' B10' 0.68(16)
C2' C1' B6' B5' -136.43(13)
C2' C1' B6' B10' -96.98(14)
C2' C1' B6' B11' -34.05(12)
C2' B3' B4' C1' 36.40(10)
C2' B3' B4' B5' 2.03(16)
C2' B3' B4' B8' -98.88(13)
C2' B3' B4' B9' -61.66(15)
C2' B3' B7' B8' 133.72(13)
C2' B3' B7' B11' 32.89(12)
C2' B3' B7' B12' 96.31(14)
C2' B3' B8' B4' 98.12(13)
C2' B3' B8' B7' -39.31(12)
C2' B3' B8' B9' 61.27(16)
C2' B3' B8' B12' -2.05(17)
C2' B6' B10' B5' -98.24(13)
C2' B6' B10' B9' -60.76(17)
C2' B6' B10' B11' 39.46(11)
C2' B6' B10' B12' 2.48(17)
C2' B6' B11' B7' -32.44(12)
C2' B6' B11' B10' -133.57(13)
C2' B6' B11' B12' -96.18(13)
C2' B7' B8' B3' 39.77(11)
C2' B7' B8' B4' 1.96(15)
C2' B7' B8' B9' -60.95(15)
C2' B7' B8' B12' -98.52(13)
C2' B7' B11' B6' 32.69(12)
C2' B7' B11' B10' 95.65(14)
C2' B7' B11' B12' 133.49(14)
C2' B7' B12' B8' 98.62(13)
C2' B7' B12' B9' 60.99(16)
C2' B7' B12' B10' -2.40(16)
C2' B7' B12' B11' -39.75(12)
C2' B11' B12' B7' 39.60(12)
C2' B11' B12' B8' 2.51(18)
C2' B11' B12' B9' -60.91(16)
C2' B11' B12' B10' -98.48(14)
B3' C1' C2' B6' -145.36(13)
B3' C1' C2' B7' -38.11(12)
B3' C1' C2' B11' -107.48(14)
B3' C1' B4' B5' 141.36(13)
B3' C1' B4' B8' 39.13(11)
B3' C1' B4' B9' 102.09(14)
B3' C1' B5' B4' -36.24(12)
B3' C1' B5' B6' 104.58(13)
B3' C1' B5' B9' 2.82(17)
B3' C1' B5' B10' 65.69(15)
B3' C1' B6' C2' 32.39(12)
B3' C1' B6' B5' -104.04(14)
B3' C1' B6' B10' -64.59(16)
B3' C1' B6' B11' -1.66(17)
B3' C2' B6' C1' -33.94(12)
B3' C2' B6' B5' 3.60(17)
B3' C2' B6' B10' 66.11(16)
B3' C2' B6' B11' 106.64(14)
B3' C2' B7' B8' -40.00(11)
B3' C2' B7' B11' -142.89(14)
B3' C2' B7' B12' -102.49(14)
B3' C2' B11' B6' -106.85(15)
B3' C2' B11' B7' 36.40(14)
B3' C2' B11' B10' -66.80(17)
B3' C2' B11' B12' -4.13(18)
B3' B4' B5' C1' 34.77(12)
B3' B4' B5' B6' -0.01(17)
B3' B4' B5' B9' -100.57(14)
B3' B4' B5' B10' -62.84(16)
B3' B4' B8' B7' 37.99(11)
B3' B4' B8' B9' 138.55(13)
B3' B4' B8' B12' 101.11(14)
B3' B4' B9' B5' 101.59(14)
B3' B4' B9' B8' -36.88(12)
B3' B4' B9' B10' 64.18(17)
B3' B4' B9' B12' 0.69(18)
B3' B7' B8' B4' -37.81(12)
B3' B7' B8' B9' -100.71(14)
B3' B7' B8' B12' -138.29(14)
B3' B7' B11' C2' -33.04(12)
B3' B7' B11' B6' -0.35(18)
B3' B7' B11' B10' 62.62(16)
B3' B7' B11' B12' 100.45(14)
B3' B7' B12' B8' 37.04(12)
B3' B7' B12' B9' -0.60(17)
B3' B7' B12' B10' -63.99(16)
B3' B7' B12' B11' -101.34(14)
B3' B8' B9' B4' 36.90(12)
B3' B8' B9' B5' -0.37(17)
B3' B8' B9' B10' -63.60(16)
B3' B8' B9' B12' -101.05(14)
B3' B8' B12' B7' -37.39(13)
B3' B8' B12' B9' 100.43(15)
B3' B8' B12' B10' 63.00(17)
B3' B8' B12' B11' -0.28(19)
B4' C1' C2' B3' 39.34(11)
B4' C1' C2' B6' -106.01(13)
B4' C1' C2' B7' 1.23(16)
B4' C1' C2' B11' -68.14(15)
B4' C1' B3' C2' -136.63(12)
B4' C1' B3' B7' -102.63(13)
B4' C1' B3' B8' -39.70(11)
B4' C1' B5' B6' 140.82(14)
B4' C1' B5' B9' 39.05(12)
B4' C1' B5' B10' 101.92(14)
B4' C1' B6' C2' 99.24(14)
B4' C1' B6' B5' -37.19(13)
B4' C1' B6' B10' 2.26(18)
B4' C1' B6' B11' 65.19(16)
B4' B3' B7' C2' -95.28(13)
B4' B3' B7' B8' 38.45(12)
B4' B3' B7' B11' -62.39(16)
B4' B3' B7' B12' 1.04(17)
B4' B3' B8' B7' -137.43(13)
B4' B3' B8' B9' -36.85(12)
B4' B3' B8' B12' -100.17(14)
B4' B5' B6' C1' 34.65(12)
B4' B5' B6' C2' -2.02(16)
B4' B5' B6' B10' -100.73(15)
B4' B5' B6' B11' -62.71(15)
B4' B5' B9' B8' 37.22(13)
B4' B5' B9' B10' 137.95(14)
B4' B5' B9' B12' 100.74(14)
B4' B5' B10' B6' 100.54(14)
B4' B5' B10' B9' -37.46(13)
B4' B5' B10' B11' 62.61(16)
B4' B5' B10' B12' -0.40(17)
B4' B8' B9' B5' -37.27(13)
B4' B8' B9' B10' -100.50(14)
B4' B8' B9' B12' -137.94(14)
B4' B8' B12' B7' -100.50(14)
B4' B8' B12' B9' 37.32(13)
B4' B8' B12' B10' -0.11(17)
B4' B8' B12' B11' -63.39(17)
B4' B9' B10' B5' 37.59(13)
B4' B9' B10' B6' 0.01(19)
B4' B9' B10' B11' -63.59(17)
B4' B9' B10' B12' -100.86(15)
B4' B9' B12' B7' -0.06(18)
B4' B9' B12' B8' -37.58(13)
B4' B9' B12' B10' 100.61(14)
B4' B9' B12' B11' 63.13(16)
B5' C1' C2' B3' 105.39(13)
B5' C1' C2' B6' -39.97(12)
B5' C1' C2' B7' 67.28(15)
B5' C1' C2' B11' -2.09(17)
B5' C1' B3' C2' -100.00(13)
B5' C1' B3' B4' 36.63(12)
B5' C1' B3' B7' -66.00(15)
B5' C1' B3' B8' -3.07(16)
B5' C1' B4' B3' -141.36(13)
B5' C1' B4' B8' -102.24(13)
B5' C1' B4' B9' -39.27(13)
B5' C1' B6' C2' 136.43(13)
B5' C1' B6' B10' 39.46(13)
B5' C1' B6' B11' 102.39(14)
B5' B4' B8' B3' -101.25(14)
B5' B4' B8' B7' -63.26(15)
B5' B4' B8' B9' 37.30(13)
B5' B4' B8' B12' -0.14(17)
B5' B4' B9' B8' -138.47(14)
B5' B4' B9' B10' -37.41(14)
B5' B4' B9' B12' -100.89(15)
B5' B6' B10' B9' 37.48(13)
B5' B6' B10' B11' 137.70(13)
B5' B6' B10' B12' 100.73(14)
B5' B6' B11' C2' 95.52(13)
B5' B6' B11' B7' 63.08(16)
B5' B6' B11' B10' -38.05(12)
B5' B6' B11' B12' -0.66(16)
B5' B9' B10' B6' -37.57(13)
B5' B9' B10' B11' -101.18(14)
B5' B9' B10' B12' -138.44(13)
B5' B9' B12' B7' -63.62(16)
B5' B9' B12' B8' -101.15(14)
B5' B9' B12' B10' 37.04(12)
B5' B9' B12' B11' -0.44(16)
B5' B10' B11' C2' -1.98(17)
B5' B10' B11' B6' 37.87(12)
B5' B10' B11' B7' -62.90(16)
B5' B10' B11' B12' -100.60(14)
B5' B10' B12' B7' 63.50(16)
B5' B10' B12' B8' 0.31(17)
B5' B10' B12' B9' -37.10(12)
B5' B10' B12' B11' 100.84(14)
B6' C1' C2' B3' 145.36(13)
B6' C1' C2' B7' 107.25(14)
B6' C1' C2' B11' 37.88(13)
B6' C1' B3' C2' -32.55(12)
B6' C1' B3' B4' 104.08(14)
B6' C1' B3' B7' 1.45(17)
B6' C1' B3' B8' 64.38(16)
B6' C1' B4' B3' -104.34(14)
B6' C1' B4' B5' 37.03(13)
B6' C1' B4' B8' -65.21(15)
B6' C1' B4' B9' -2.25(18)
B6' C1' B5' B4' -140.82(14)
B6' C1' B5' B9' -101.77(15)
B6' C1' B5' B10' -38.89(13)
B6' C2' B3' C1' 33.71(12)
B6' C2' B3' B4' -3.60(16)
B6' C2' B3' B7' -106.83(14)
B6' C2' B3' B8' -66.41(16)
B6' C2' B7' B3' 106.82(15)
B6' C2' B7' B8' 66.82(15)
B6' C2' B7' B11' -36.07(13)
B6' C2' B7' B12' 4.32(17)
B6' C2' B11' B7' 143.26(14)
B6' C2' B11' B10' 40.05(12)
B6' C2' B11' B12' 102.72(15)
B6' B5' B9' B4' -100.71(14)
B6' B5' B9' B8' -63.49(16)
B6' B5' B9' B10' 37.24(12)
B6' B5' B9' B12' 0.03(17)
B6' B5' B10' B9' -138.01(14)
B6' B5' B10' B11' -37.93(13)
B6' B5' B10' B12' -100.94(14)
B6' B10' B11' C2' -39.85(12)
B6' B10' B11' B7' -100.77(13)
B6' B10' B11' B12' -138.47(13)
B6' B10' B12' B7' -0.07(17)
B6' B10' B12' B8' -63.26(17)
B6' B10' B12' B9' -100.67(14)
B6' B10' B12' B11' 37.27(12)
B6' B11' B12' B7' 101.18(13)
B6' B11' B12' B8' 64.10(16)
B6' B11' B12' B9' 0.68(16)
B6' B11' B12' B10' -36.89(12)
B7' C2' B3' C1' 140.54(13)
B7' C2' B3' B4' 103.23(13)
B7' C2' B3' B8' 40.42(12)
B7' C2' B6' C1' -104.42(14)
B7' C2' B6' B5' -66.89(16)
B7' C2' B6' B10' -4.38(17)
B7' C2' B6' B11' 36.15(13)
B7' C2' B11' B6' -143.26(14)
B7' C2' B11' B10' -103.21(14)
B7' C2' B11' B12' -40.53(13)
B7' B3' B4' C1' 96.99(13)
B7' B3' B4' B5' 62.62(16)
B7' B3' B4' B8' -38.29(12)
B7' B3' B4' B9' -1.07(17)
B7' B3' B8' B4' 137.43(13)
B7' B3' B8' B9' 100.58(14)
B7' B3' B8' B12' 37.26(13)
B7' B8' B9' B4' 100.40(13)
B7' B8' B9' B5' 63.13(16)
B7' B8' B9' B10' -0.10(17)
B7' B8' B9' B12' -37.55(12)
B7' B8' B12' B9' 137.82(14)
B7' B8' B12' B10' 100.39(14)
B7' B8' B12' B11' 37.11(13)
B7' B11' B12' B8' -37.09(13)
B7' B11' B12' B9' -100.50(14)
B7' B11' B12' B10' -138.08(13)
B8' B3' B4' C1' 135.28(12)
B8' B3' B4' B5' 100.91(14)
B8' B3' B4' B9' 37.22(12)
B8' B3' B7' C2' -133.72(13)
B8' B3' B7' B11' -100.83(14)
B8' B3' B7' B12' -37.41(13)
B8' B4' B5' C1' 97.95(14)
B8' B4' B5' B6' 63.17(16)
B8' B4' B5' B9' -37.39(13)
B8' B4' B5' B10' 0.33(17)
B8' B4' B9' B5' 138.47(14)
B8' B4' B9' B10' 101.06(15)
B8' B4' B9' B12' 37.58(13)
B8' B7' B11' C2' -96.06(14)
B8' B7' B11' B6' -63.36(16)
B8' B7' B11' B10' -0.40(17)
B8' B7' B11' B12' 37.44(12)
B8' B7' B12' B9' -37.64(13)
B8' B7' B12' B10' -101.03(14)
B8' B7' B12' B11' -138.38(14)
B8' B9' B10' B5' 101.03(14)
B8' B9' B10' B6' 63.46(17)
B8' B9' B10' B11' -0.14(17)
B8' B9' B10' B12' -37.41(12)
B8' B9' B12' B7' 37.53(12)
B8' B9' B12' B10' 138.19(13)
B8' B9' B12' B11' 100.71(13)
B9' B4' B5' C1' 135.34(14)
B9' B4' B5' B6' 100.56(15)
B9' B4' B5' B10' 37.73(13)
B9' B4' B8' B3' -138.55(13)
B9' B4' B8' B7' -100.56(14)
B9' B4' B8' B12' -37.44(13)
B9' B5' B6' C1' 97.75(14)
B9' B5' B6' C2' 61.08(15)
B9' B5' B6' B10' -37.63(12)
B9' B5' B6' B11' 0.39(16)
B9' B5' B10' B6' 138.01(14)
B9' B5' B10' B11' 100.07(15)
B9' B5' B10' B12' 37.06(13)
B9' B8' B12' B7' -137.82(14)
B9' B8' B12' B10' -37.43(13)
B9' B8' B12' B11' -100.71(15)
B9' B10' B11' C2' 61.26(16)
B9' B10' B11' B6' 101.10(14)
B9' B10' B11' B7' 0.34(17)
B9' B10' B11' B12' -37.37(12)
B9' B10' B12' B7' 100.60(14)
B9' B10' B12' B8' 37.42(12)
B9' B10' B12' B11' 137.94(13)
B10' B5' B6' C1' 135.38(14)
B10' B5' B6' C2' 98.71(14)
B10' B5' B6' B11' 38.02(12)
B10' B5' B9' B4' -137.95(14)
B10' B5' B9' B8' -100.73(15)
B10' B5' B9' B12' -37.21(12)
B10' B6' B11' C2' 133.57(13)
B10' B6' B11' B7' 101.13(14)
B10' B6' B11' B12' 37.39(12)
B10' B9' B12' B7' -100.67(14)
B10' B9' B12' B8' -138.19(13)
B10' B9' B12' B11' -37.49(12)
B10' B11' B12' B7' 138.08(13)
B10' B11' B12' B8' 100.99(15)
B10' B11' B12' B9' 37.57(12)
B11' C2' B3' C1' 104.08(14)
B11' C2' B3' B4' 66.78(16)
B11' C2' B3' B7' -36.46(14)
B11' C2' B3' B8' 3.97(18)
B11' C2' B6' C1' -140.57(13)
B11' C2' B6' B5' -103.04(14)
B11' C2' B6' B10' -40.52(12)
B11' C2' B7' B3' 142.89(14)
B11' C2' B7' B8' 102.89(14)
B11' C2' B7' B12' 40.40(12)
B11' B6' B10' B5' -137.70(13)
B11' B6' B10' B9' -100.22(15)
B11' B6' B10' B12' -36.98(12)
B11' B7' B8' B3' 101.02(14)
B11' B7' B8' B4' 63.22(15)
B11' B7' B8' B9' 0.31(17)
B11' B7' B8' B12' -37.26(12)
B11' B7' B12' B8' 138.38(14)
B11' B7' B12' B9' 100.74(15)
B11' B7' B12' B10' 37.35(13)
B11' B10' B12' B7' -37.34(12)
B11' B10' B12' B8' -100.53(14)
B11' B10' B12' B9' -137.94(13)
B12' B7' B8' B3' 138.29(14)
B12' B7' B8' B4' 100.48(14)
B12' B7' B8' B9' 37.57(13)
B12' B7' B11' C2' -133.49(14)
B12' B7' B11' B6' -100.80(15)
B12' B7' B11' B10' -37.84(13)
B12' B8' B9' B4' 137.94(14)
B12' B8' B9' B5' 100.68(15)
B12' B8' B9' B10' 37.45(12)
B12' B9' B10' B5' 138.44(13)
B12' B9' B10' B6' 100.87(14)
B12' B9' B10' B11' 37.27(12)
B12' B10' B11' C2' 98.63(13)
B12' B10' B11' B6' 138.47(13)
B12' B10' B11' B7' 37.70(12)
